data_7234731
loop_
_publ_author_name
'Popa, Marcel Mirel'
'Man, Isabela'
'Draghici, Constantin'
'Sova, Sergiu'
'Caira, M. R.'
'Dumitrascu, Florea'
'Dumitrescu, Denisa'

_publ_section_title
;
 Halogen bonding in 5-iodo-1-arylpyrazoles investigated in the solid state
 and predicted by solution 13C-NMR spectroscopy
;
_journal_name_full CrystEngComm
_journal_paper_doi 10.1039/C9CE01263J
_journal_year 2019
_chemical_absolute_configuration ad
_chemical_formula_moiety 'C16 H17 I N2 O4'
_chemical_formula_sum 'C16 H17 I N2 O4'
_chemical_formula_weight 428.22
_space_group_crystal_system orthorhombic
_space_group_IT_number 19
_space_group_name_Hall 'P 2ac 2ab'
_space_group_name_H-M_alt 'P 21 21 21'
_symmetry_space_group_name_Hall 'P 2ac 2ab'
_symmetry_space_group_name_H-M 'P 21 21 21'
_atom_sites_solution_hydrogens geom
_atom_sites_solution_primary dual
_atom_sites_solution_secondary difmap
_audit_creation_date 2017-10-25
_audit_creation_method
;
Olex2 1.2
(compiled 2017.08.10 svn.r3458 for OlexSys, GUI svn.r5381)
;
_audit_update_record
;
2019-08-09 deposited with the CCDC.    2019-10-18 downloaded from the CCDC.
;
_cell_angle_alpha 90.00
_cell_angle_beta 90.00
_cell_angle_gamma 90.00
_cell_formula_units_Z 4
_cell_length_a 8.1400(6)
_cell_length_b 13.4654(5)
_cell_length_c 16.3082(8)
_cell_measurement_reflns_used 3269
_cell_measurement_temperature 293(2)
_cell_measurement_theta_max 28.5540
_cell_measurement_theta_min 1.9600
_cell_volume 1787.51(17)
_computing_cell_refinement 'CrysAlisPro 1.171.38.41 (Rigaku OD, 2015)'
_computing_data_collection 'CrysAlisPro 1.171.38.41 (Rigaku OD, 2015)'
_computing_data_reduction 'CrysAlisPro 1.171.38.41 (Rigaku OD, 2015)'
_computing_molecular_graphics 'Olex2 (Dolomanov et al., 2009)'
_computing_publication_material 'Olex2 (Dolomanov et al., 2009)'
_computing_structure_refinement 'ShelXL (Sheldrick, 2015)'
_computing_structure_solution 'ShelXT (Sheldrick, 2015)'
_diffrn_ambient_temperature 293(2)
_diffrn_detector 'CCD plate'
_diffrn_detector_area_resol_mean 8.0797
_diffrn_detector_type Eos
_diffrn_measured_fraction_theta_full 0.993
_diffrn_measured_fraction_theta_max 0.993
_diffrn_measurement_details
;
List of Runs (angles in degrees, time in seconds):

  # Type    Start    End  Width  t~exp~   \w     \q     \k     \f   Frames
#--------------------------------------------------------------------------
  1  \w    -46.00  78.00   1.00    3.00    --   18.10   0.00  30.00  124
  2  \w    -41.00   2.00   1.00    3.00    --   18.10 -57.00  30.00   43
;
_diffrn_measurement_device 'four-circle diffractometer'
_diffrn_measurement_device_type 'Xcalibur, Eos'
_diffrn_measurement_method '\w scans'
_diffrn_orient_matrix_type 'CrysAlisPro convention (1999,Acta A55,543-557)'
_diffrn_orient_matrix_UB_11 -0.0765779000
_diffrn_orient_matrix_UB_12 0.0225052000
_diffrn_orient_matrix_UB_13 -0.0092163000
_diffrn_orient_matrix_UB_21 -0.0125615000
_diffrn_orient_matrix_UB_22 -0.0348053000
_diffrn_orient_matrix_UB_23 -0.0320480000
_diffrn_orient_matrix_UB_31 -0.0395777000
_diffrn_orient_matrix_UB_32 -0.0325029000
_diffrn_orient_matrix_UB_33 0.0279353000
_diffrn_radiation_monochromator graphite
_diffrn_radiation_probe x-ray
_diffrn_radiation_type MoK\a
_diffrn_radiation_wavelength 0.71073
_diffrn_reflns_av_R_equivalents 0.0278
_diffrn_reflns_av_unetI/netI 0.0501
_diffrn_reflns_limit_h_max 9
_diffrn_reflns_limit_h_min -9
_diffrn_reflns_limit_k_max 10
_diffrn_reflns_limit_k_min -16
_diffrn_reflns_limit_l_max 11
_diffrn_reflns_limit_l_min -19
_diffrn_reflns_number 5637
_diffrn_reflns_theta_full 25.02
_diffrn_reflns_theta_max 25.02
_diffrn_reflns_theta_min 1.96
_diffrn_source 'fine-focus sealed X-ray tube'
_diffrn_source_type 'Enhance (Mo) X-ray Source'
_exptl_absorpt_coefficient_mu 1.811
_exptl_absorpt_correction_T_max 1.00000
_exptl_absorpt_correction_T_min 0.96163
_exptl_absorpt_correction_type multi-scan
_exptl_absorpt_process_details
;
CrysAlisPro 1.171.38.41 (Rigaku Oxford Diffraction, 2015)
Empirical absorption correction using spherical harmonics,
 implemented in SCALE3 ABSPACK scaling algorithm.
;
_exptl_crystal_colour 'clear light colourless'
_exptl_crystal_colour_lustre clear
_exptl_crystal_colour_modifier light
_exptl_crystal_colour_primary colourless
_exptl_crystal_density_diffrn 1.591
_exptl_crystal_density_method 'not measured'
_exptl_crystal_description prism
_exptl_crystal_F_000 848
_exptl_crystal_size_max 0.3
_exptl_crystal_size_mid 0.15
_exptl_crystal_size_min 0.15
_refine_diff_density_max 0.312
_refine_diff_density_min -0.900
_refine_diff_density_rms 0.078
_refine_ls_abs_structure_details 'Flack H D (1983), Acta Cryst. A39, 876-881'
_refine_ls_abs_structure_Flack -0.01(3)
_refine_ls_extinction_method none
_refine_ls_goodness_of_fit_ref 1.048
_refine_ls_hydrogen_treatment constr
_refine_ls_matrix_type full
_refine_ls_number_parameters 212
_refine_ls_number_reflns 3139
_refine_ls_number_restraints 0
_refine_ls_restrained_S_all 1.048
_refine_ls_R_factor_all 0.0407
_refine_ls_R_factor_gt 0.0364
_refine_ls_shift/su_max 0.002
_refine_ls_shift/su_mean 0.000
_refine_ls_structure_factor_coef Fsqd
_refine_ls_weighting_details 'calc w=1/[\s^2^(Fo^2^)+(0.0332P)^2^+0.2410P] where P=(Fo^2^+2Fc^2^)/3'
_refine_ls_weighting_scheme calc
_refine_ls_wR_factor_gt 0.0757
_refine_ls_wR_factor_ref 0.0781
_reflns_number_gt 2899
_reflns_number_total 3139
_reflns_threshold_expression >2sigma(I)
_cod_data_source_file c9ce01263j2.cif
_cod_data_source_block shi_3449_fldu
_cod_original_cell_volume 1787.52(16)
_cod_database_code 7234731
_chemical_oxdiff_formula 'C20 H20 N3 O2 I1'
_chemical_oxdiff_usercomment I_138(DS_14)
_reflns_odcompleteness_completeness 99.91
_reflns_odcompleteness_iscentric 1
_reflns_odcompleteness_theta 26.32
_olex2_refinement_description
;
1. Fixed Uiso
 At 1.2 times of:
  All C(H) groups
 At 1.5 times of:
  All C(H,H,H) groups
2.a Ternary CH refined with riding coordinates:
 C7(H7)
2.b Aromatic/amide H refined with riding coordinates:
 C2(H2), C3(H3), C4(H4), C5(H5)
2.c Idealised Me refined as rotating group:
 C8(H8A,H8B,H8C), C9(H9A,H9B,H9C), C14(H14A,H14B,H14C), C16(H16A,H16B,H16C)
;
_olex2_submission_special_instructions 'No special instructions were received'
_oxdiff_exptl_absorpt_empirical_details
;
Empirical correction (ABSPACK) includes:
- Absorption correction using spherical harmonics
- Frame scaling
;
_oxdiff_exptl_absorpt_empirical_full_max 1.040
_oxdiff_exptl_absorpt_empirical_full_min 0.969

loop_
_space_group_symop_id
_space_group_symop_operation_xyz
1 'x, y, z'
2 '-x+1/2, -y, z+1/2'
3 'x+1/2, -y+1/2, -z'
4 '-x, y+1/2, -z+1/2'

loop_
_atom_site_label
_atom_site_type_symbol
_atom_site_fract_x
_atom_site_fract_y
_atom_site_fract_z
_atom_site_U_iso_or_equiv
_atom_site_adp_type
_atom_site_occupancy
_atom_site_calc_flag
_atom_site_refinement_flags_posn
I1 I -0.03676(4) 0.236202(19) 0.253447(18) 0.03823(12) Uani 1 d .
O1 O -0.2997(6) 0.1948(4) 0.0758(3) 0.104(2) Uani 1 d .
O2 O -0.1138(5) 0.1485(3) -0.0112(2) 0.0599(12) Uani 1 d .
O3 O -0.2105(6) -0.0697(3) -0.0109(2) 0.0674(13) Uani 1 d .
O4 O -0.0355(6) -0.1767(3) 0.0429(2) 0.0600(11) Uani 1 d .
N1 N 0.0235(5) 0.0182(3) 0.2257(2) 0.0302(9) Uani 1 d .
N2 N 0.0075(5) -0.0604(3) 0.1742(2) 0.0306(10) Uani 1 d .
C1 C 0.1025(6) 0.0045(3) 0.3038(3) 0.0294(11) Uani 1 d .
C2 C 0.0018(6) -0.0069(3) 0.3713(3) 0.0390(16) Uani 1 d .
H2 H -0.1118 -0.0030 0.3662 0.047 Uiso 1 calc R
C3 C 0.0744(7) -0.0246(4) 0.4471(3) 0.0459(14) Uani 1 d .
H3 H 0.0098 -0.0334 0.4935 0.055 Uiso 1 calc R
C4 C 0.2418(8) -0.0288(4) 0.4525(3) 0.0494(15) Uani 1 d .
H4 H 0.2909 -0.0407 0.5031 0.059 Uiso 1 calc R
C5 C 0.3378(7) -0.0159(4) 0.3849(3) 0.0513(16) Uani 1 d .
H5 H 0.4513 -0.0195 0.3905 0.062 Uiso 1 calc R
C6 C 0.2711(6) 0.0028(4) 0.3073(3) 0.0387(13) Uani 1 d .
C7 C 0.3798(7) 0.0214(5) 0.2332(3) 0.0623(17) Uani 1 d .
H7 H 0.3077 0.0385 0.1871 0.075 Uiso 1 calc R
C8 C 0.4918(9) 0.1101(6) 0.2485(5) 0.106(3) Uani 1 d .
H8A H 0.4269 0.1661 0.2651 0.159 Uiso 1 calc GR
H8B H 0.5500 0.1260 0.1990 0.159 Uiso 1 calc GR
H8C H 0.5690 0.0940 0.2910 0.159 Uiso 1 calc GR
C9 C 0.4771(11) -0.0692(7) 0.2084(5) 0.120(3) Uani 1 d .
H9A H 0.5384 -0.0550 0.1595 0.180 Uiso 1 calc GR
H9B H 0.4034 -0.1235 0.1982 0.180 Uiso 1 calc GR
H9C H 0.5514 -0.0868 0.2517 0.180 Uiso 1 calc GR
C10 C -0.0452(6) 0.1016(3) 0.1937(3) 0.0276(10) Uani 1 d .
C11 C -0.1027(6) 0.0767(3) 0.1171(2) 0.0252(10) Uani 1 d .
C12 C -0.0683(6) -0.0252(3) 0.1084(3) 0.0234(11) Uani 1 d .
C13 C -0.1857(6) 0.1455(4) 0.0592(3) 0.0349(12) Uani 1 d .
C14 C -0.1831(9) 0.2150(5) -0.0723(3) 0.070(2) Uani 1 d .
H14A H -0.1154 0.2145 -0.1205 0.105 Uiso 1 calc GR
H14B H -0.1877 0.2812 -0.0505 0.105 Uiso 1 calc GR
H14C H -0.2919 0.1934 -0.0862 0.105 Uiso 1 calc GR
C15 C -0.1150(7) -0.0920(4) 0.0402(3) 0.0380(12) Uani 1 d .
C16 C -0.0776(12) -0.2492(4) -0.0182(4) 0.095(3) Uani 1 d .
H16A H -0.0386 -0.2274 -0.0707 0.143 Uiso 1 calc GR
H16B H -0.1948 -0.2569 -0.0201 0.143 Uiso 1 calc GR
H16C H -0.0277 -0.3116 -0.0045 0.143 Uiso 1 calc GR

loop_
_atom_site_aniso_label
_atom_site_aniso_U_11
_atom_site_aniso_U_22
_atom_site_aniso_U_33
_atom_site_aniso_U_23
_atom_site_aniso_U_13
_atom_site_aniso_U_12
I1 0.0485(2) 0.02480(16) 0.04139(18) -0.00434(16) -0.00138(19) 0.00115(12)
O1 0.099(4) 0.149(5) 0.064(3) 0.045(3) 0.028(3) 0.085(4)
O2 0.070(3) 0.068(3) 0.042(2) 0.022(2) 0.012(2) 0.029(2)
O3 0.081(3) 0.058(3) 0.063(3) -0.018(2) -0.045(3) 0.019(2)
O4 0.090(3) 0.037(2) 0.053(2) -0.0158(18) -0.019(2) 0.021(2)
N1 0.036(2) 0.026(2) 0.029(2) -0.0024(15) -0.0067(18) 0.0014(19)
N2 0.039(3) 0.023(2) 0.030(2) -0.0036(18) -0.0019(18) 0.0040(18)
C1 0.042(3) 0.022(2) 0.024(2) 0.002(2) -0.005(2) 0.004(2)
C2 0.037(4) 0.039(3) 0.041(3) 0.002(2) 0.000(2) -0.008(3)
C3 0.048(4) 0.058(4) 0.032(3) 0.006(3) 0.010(3) -0.002(3)
C4 0.057(4) 0.061(4) 0.030(3) 0.014(3) -0.012(3) -0.006(3)
C5 0.035(3) 0.069(4) 0.050(3) 0.008(3) -0.011(3) 0.002(3)
C6 0.033(3) 0.051(3) 0.032(3) 0.001(3) -0.001(2) -0.003(3)
C7 0.035(3) 0.106(5) 0.045(3) 0.009(4) 0.004(3) -0.008(3)
C8 0.092(6) 0.130(7) 0.096(6) 0.031(6) 0.034(6) -0.043(5)
C9 0.129(8) 0.133(8) 0.097(6) -0.022(6) 0.075(6) 0.007(7)
C10 0.028(2) 0.021(2) 0.034(2) 0.0019(19) 0.006(2) 0.007(2)
C11 0.020(2) 0.029(2) 0.027(2) 0.000(2) -0.0006(19) 0.006(2)
C12 0.018(3) 0.024(2) 0.028(2) -0.006(2) 0.004(2) -0.001(2)
C13 0.037(3) 0.034(3) 0.033(3) -0.003(2) -0.002(2) 0.004(2)
C14 0.092(5) 0.073(5) 0.044(3) 0.029(3) -0.012(3) 0.003(4)
C15 0.048(3) 0.034(3) 0.031(3) -0.001(2) -0.004(3) -0.005(3)
C16 0.162(8) 0.044(4) 0.080(4) -0.038(3) -0.033(5) 0.019(5)

loop_
_atom_type_symbol
_atom_type_description
_atom_type_scat_dispersion_real
_atom_type_scat_dispersion_imag
_atom_type_scat_source
C C 0.0033 0.0016 'International Tables Vol C Tables 4.2.6.8 and 6.1.1.4'
H H 0.0000 0.0000 'International Tables Vol C Tables 4.2.6.8 and 6.1.1.4'
I I -0.4742 1.8119 'International Tables Vol C Tables 4.2.6.8 and 6.1.1.4'
N N 0.0061 0.0033 'International Tables Vol C Tables 4.2.6.8 and 6.1.1.4'
O O 0.0106 0.0060 'International Tables Vol C Tables 4.2.6.8 and 6.1.1.4'

loop_
_geom_angle_atom_site_label_1
_geom_angle_atom_site_label_2
_geom_angle_atom_site_label_3
_geom_angle
C13 O2 C14 116.9(5)
C15 O4 C16 116.7(4)
N2 N1 C1 119.4(3)
C10 N1 N2 111.5(4)
C10 N1 C1 129.1(4)
C12 N2 N1 105.5(3)
C2 C1 N1 117.1(4)
C6 C1 N1 119.1(4)
C6 C1 C2 123.9(5)
C1 C2 H2 120.8
C1 C2 C3 118.4(5)
C3 C2 H2 120.8
C2 C3 H3 120.4
C4 C3 C2 119.3(5)
C4 C3 H3 120.4
C3 C4 H4 119.6
C5 C4 C3 120.9(5)
C5 C4 H4 119.6
C4 C5 H5 118.9
C4 C5 C6 122.2(5)
C6 C5 H5 118.9
C1 C6 C5 115.4(5)
C1 C6 C7 123.1(5)
C5 C6 C7 121.6(5)
C6 C7 H7 107.4
C8 C7 C6 110.3(5)
C8 C7 H7 107.4
C9 C7 C6 112.7(6)
C9 C7 H7 107.4
C9 C7 C8 111.3(6)
C7 C8 H8A 109.5
C7 C8 H8B 109.5
C7 C8 H8C 109.5
H8A C8 H8B 109.5
H8A C8 H8C 109.5
H8B C8 H8C 109.5
C7 C9 H9A 109.5
C7 C9 H9B 109.5
C7 C9 H9C 109.5
H9A C9 H9B 109.5
H9A C9 H9C 109.5
H9B C9 H9C 109.5
N1 C10 I1 122.2(3)
N1 C10 C11 106.7(4)
C11 C10 I1 130.9(3)
C10 C11 C12 105.1(4)
C10 C11 C13 125.5(4)
C12 C11 C13 129.4(4)
N2 C12 C11 111.1(4)
N2 C12 C15 120.7(4)
C11 C12 C15 128.0(4)
O1 C13 O2 123.2(5)
O1 C13 C11 124.5(5)
O2 C13 C11 112.2(4)
O2 C14 H14A 109.5
O2 C14 H14B 109.5
O2 C14 H14C 109.5
H14A C14 H14B 109.5
H14A C14 H14C 109.5
H14B C14 H14C 109.5
O3 C15 O4 124.8(5)
O3 C15 C12 123.1(5)
O4 C15 C12 112.1(4)
O4 C16 H16A 109.5
O4 C16 H16B 109.5
O4 C16 H16C 109.5
H16A C16 H16B 109.5
H16A C16 H16C 109.5
H16B C16 H16C 109.5

loop_
_geom_bond_atom_site_label_1
_geom_bond_atom_site_label_2
_geom_bond_distance
I1 C10 2.059(4)
O1 C13 1.172(6)
O2 C13 1.290(6)
O2 C14 1.454(6)
O3 C15 1.179(6)
O4 C15 1.313(6)
O4 C16 1.436(6)
N1 N2 1.358(5)
N1 C1 1.438(6)
N1 C10 1.358(5)
N2 C12 1.324(5)
C1 C2 1.381(7)
C1 C6 1.374(7)
C2 H2 0.9300
C2 C3 1.390(7)
C3 H3 0.9300
C3 C4 1.367(8)
C4 H4 0.9300
C4 C5 1.363(8)
C5 H5 0.9300
C5 C6 1.399(7)
C6 C7 1.519(7)
C7 H7 0.9800
C7 C8 1.523(9)
C7 C9 1.509(9)
C8 H8A 0.9600
C8 H8B 0.9600
C8 H8C 0.9600
C9 H9A 0.9600
C9 H9B 0.9600
C9 H9C 0.9600
C10 C11 1.376(6)
C11 C12 1.407(6)
C11 C13 1.485(6)
C12 C15 1.480(6)
C14 H14A 0.9600
C14 H14B 0.9600
C14 H14C 0.9600
C16 H16A 0.9600
C16 H16B 0.9600
C16 H16C 0.9600

loop_
_geom_torsion_atom_site_label_1
_geom_torsion_atom_site_label_2
_geom_torsion_atom_site_label_3
_geom_torsion_atom_site_label_4
_geom_torsion
I1 C10 C11 C12 177.0(4)
I1 C10 C11 C13 -4.2(8)
N1 N2 C12 C11 -0.3(5)
N1 N2 C12 C15 -176.7(4)
N1 C1 C2 C3 177.3(4)
N1 C1 C6 C5 -176.9(4)
N1 C1 C6 C7 4.0(8)
N1 C10 C11 C12 1.9(5)
N1 C10 C11 C13 -179.2(5)
N2 N1 C1 C2 -99.3(5)
N2 N1 C1 C6 80.2(6)
N2 N1 C10 I1 -177.9(3)
N2 N1 C10 C11 -2.3(6)
N2 C12 C15 O3 163.8(5)
N2 C12 C15 O4 -17.5(7)
C1 N1 N2 C12 -179.9(4)
C1 N1 C10 I1 3.8(7)
C1 N1 C10 C11 179.4(5)
C1 C2 C3 C4 0.8(8)
C1 C6 C7 C8 120.8(6)
C1 C6 C7 C9 -114.1(7)
C2 C1 C6 C5 2.6(8)
C2 C1 C6 C7 -176.4(5)
C2 C3 C4 C5 0.1(9)
C3 C4 C5 C6 0.4(10)
C4 C5 C6 C1 -1.6(9)
C4 C5 C6 C7 177.4(5)
C5 C6 C7 C8 -58.2(8)
C5 C6 C7 C9 66.9(8)
C6 C1 C2 C3 -2.2(8)
C10 N1 N2 C12 1.6(5)
C10 N1 C1 C2 78.9(6)
C10 N1 C1 C6 -101.5(6)
C10 C11 C12 N2 -1.0(6)
C10 C11 C12 C15 175.0(5)
C10 C11 C13 O1 -52.7(8)
C10 C11 C13 O2 124.6(5)
C11 C12 C15 O3 -11.9(9)
C11 C12 C15 O4 166.8(5)
C12 C11 C13 O1 125.8(7)
C12 C11 C13 O2 -56.9(7)
C13 C11 C12 N2 -179.8(5)
C13 C11 C12 C15 -3.7(9)
C14 O2 C13 O1 -1.6(9)
C14 O2 C13 C11 -178.9(5)
C16 O4 C15 O3 -4.3(9)
C16 O4 C15 C12 176.9(5)
